data_1505295
loop_
_publ_author_name
'Sliwinska, Anna'
'Czardybon, Wojciech'
'Warkentin, John'

_publ_section_title
;
 Zwitterion from a cyclopropane with geminal donor and acceptor groups.
;
_journal_issue 4
_journal_name_full 'Organic letters'
_journal_page_first 695
_journal_page_last 698
_journal_paper_doi 10.1021/ol063021s
_journal_volume 9
_journal_year 2007
_chemical_absolute_configuration unk
_chemical_formula_sum 'C19 H14 N2 O2'
_chemical_formula_weight 302.32
_chemical_name_systematic
; 
 ? 
;
_space_group_IT_number 4
_symmetry_cell_setting monoclinic
_symmetry_space_group_name_Hall 'P 2yb'
_symmetry_space_group_name_H-M 'P 1 21 1'
_atom_sites_solution_hydrogens geom
_atom_sites_solution_primary direct
_atom_sites_solution_secondary difmap
_audit_creation_method SHELXL-97
_cell_angle_alpha 90.00
_cell_angle_beta 91.614(2)
_cell_angle_gamma 90.00
_cell_formula_units_Z 4
_cell_length_a 10.3024(11)
_cell_length_b 13.1964(13)
_cell_length_c 11.0369(11)
_cell_measurement_reflns_used 6560
_cell_measurement_temperature 173(2)
_cell_measurement_theta_max 30.86
_cell_measurement_theta_min 2.41
_cell_volume 1499.9(3)
_computing_cell_refinement APEXII
_computing_data_collection APEXII
_computing_data_reduction APEXII
_computing_molecular_graphics 'Bruker SHELXTL'
_computing_publication_material 'Bruker SHELXTL'
_computing_structure_refinement 'Bruker SHELXTL'
_computing_structure_solution 'Bruker SHELXTL'
_diffrn_ambient_temperature 173(2)
_diffrn_measured_fraction_theta_full 0.995
_diffrn_measured_fraction_theta_max 0.995
_diffrn_measurement_device_type 'CCD area detector'
_diffrn_measurement_method 'phi and omega scans'
_diffrn_radiation_monochromator graphite
_diffrn_radiation_source 'fine focussed sealed tube'
_diffrn_radiation_type MoK\a
_diffrn_radiation_wavelength 0.71073
_diffrn_reflns_av_R_equivalents 0.0420
_diffrn_reflns_av_sigmaI/netI 0.0343
_diffrn_reflns_limit_h_max 10
_diffrn_reflns_limit_h_min -15
_diffrn_reflns_limit_k_max 19
_diffrn_reflns_limit_k_min -18
_diffrn_reflns_limit_l_max 15
_diffrn_reflns_limit_l_min -16
_diffrn_reflns_number 24857
_diffrn_reflns_theta_full 31.82
_diffrn_reflns_theta_max 31.82
_diffrn_reflns_theta_min 1.85
_exptl_absorpt_coefficient_mu 0.088
_exptl_absorpt_correction_T_max 1.0
_exptl_absorpt_correction_T_min 0.808390
_exptl_absorpt_correction_type analytical
_exptl_absorpt_process_details sadabs
_exptl_crystal_colour colourless
_exptl_crystal_density_diffrn 1.339
_exptl_crystal_density_method 'not measured'
_exptl_crystal_description block
_exptl_crystal_F_000 632
_exptl_crystal_size_max 0.42
_exptl_crystal_size_mid 0.22
_exptl_crystal_size_min 0.16
_refine_diff_density_max 0.365
_refine_diff_density_min -0.236
_refine_diff_density_rms 0.055
_refine_ls_abs_structure_details 'Flack H D (1983), Acta Cryst. A39, 876-881'
_refine_ls_abs_structure_Flack -0.4(10)
_refine_ls_extinction_method none
_refine_ls_goodness_of_fit_ref 1.038
_refine_ls_hydrogen_treatment mixed
_refine_ls_matrix_type full
_refine_ls_number_parameters 479
_refine_ls_number_reflns 5300
_refine_ls_number_restraints 1
_refine_ls_restrained_S_all 1.038
_refine_ls_R_factor_all 0.0530
_refine_ls_R_factor_gt 0.0449
_refine_ls_shift/su_max 0.042
_refine_ls_shift/su_mean 0.002
_refine_ls_structure_factor_coef Fsqd
_refine_ls_weighting_details 'calc w=1/[\s^2^(Fo^2^)+(0.0774P)^2^+0.1212P] where P=(Fo^2^+2Fc^2^)/3'
_refine_ls_weighting_scheme calc
_refine_ls_wR_factor_gt 0.1153
_refine_ls_wR_factor_ref 0.1222
_reflns_number_gt 4674
_reflns_number_total 5300
_reflns_threshold_expression >2sigma(I)
_cod_data_source_file ol063021ssi20061214_115551.cif
_cod_data_source_block 19kas
_cod_original_sg_symbol_H-M P2(1)
_cod_database_code 1505295

loop_
_symmetry_equiv_pos_as_xyz
'x, y, z'
'-x, y+1/2, -z'

loop_
_atom_site_label
_atom_site_type_symbol
_atom_site_fract_x
_atom_site_fract_y
_atom_site_fract_z
_atom_site_U_iso_or_equiv
_atom_site_adp_type
_atom_site_occupancy
_atom_site_symmetry_multiplicity
_atom_site_calc_flag
_atom_site_refinement_flags
O1B O 0.20752(13) 0.42399(11) 0.56570(13) 0.0243(3) Uani 1 1 d .
C1B C 0.31141(16) 0.37376(13) 0.51970(16) 0.0192(3) Uani 1 1 d .
O1A O 0.78200(15) 0.28223(12) 0.23242(14) 0.0301(3) Uani 1 1 d .
C1A C 0.85029(18) 0.33604(15) 0.14970(18) 0.0236(3) Uani 1 1 d .
N1B N 0.06146(16) 0.18802(16) 0.50547(19) 0.0335(4) Uani 1 1 d .
N1A N 0.7411(2) 0.51573(18) 0.36852(18) 0.0380(4) Uani 1 1 d .
O2B O 0.38506(13) 0.42643(11) 0.43921(12) 0.0231(3) Uani 1 1 d .
C2B C 0.29188(16) 0.26253(14) 0.48053(17) 0.0200(3) Uani 1 1 d .
O2A O 0.95801(14) 0.29034(12) 0.10370(13) 0.0286(3) Uani 1 1 d .
C2A C 0.86139(17) 0.44959(15) 0.18202(16) 0.0231(3) Uani 1 1 d .
N2B N 0.41552(19) 0.19447(16) 0.29699(19) 0.0353(4) Uani 1 1 d .
N2A N 1.08158(19) 0.5381(2) 0.1465(2) 0.0427(5) Uani 1 1 d .
C3B C 0.37419(15) 0.29583(13) 0.59988(16) 0.0179(3) Uani 1 1 d .
C3A C 0.78124(17) 0.40835(14) 0.06598(17) 0.0215(3) Uani 1 1 d .
C4B C 0.51809(16) 0.27579(13) 0.60427(16) 0.0193(3) Uani 1 1 d .
C4A C 0.82617(17) 0.43300(14) -0.05879(16) 0.0219(3) Uani 1 1 d .
C5B C 0.61301(17) 0.29226(15) 0.51950(19) 0.0239(3) Uani 1 1 d .
H5B H 0.588(2) 0.319(2) 0.434(2) 0.024(6) Uiso 1 1 d .
C5A C 0.94959(19) 0.43562(16) -0.10647(19) 0.0264(4) Uani 1 1 d .
H5A H 1.022(3) 0.425(2) -0.055(2) 0.034(7) Uiso 1 1 d .
C6B C 0.74073(17) 0.26385(16) 0.5480(2) 0.0264(4) Uani 1 1 d .
H6B H 0.811(3) 0.275(2) 0.487(2) 0.029(6) Uiso 1 1 d .
C6A C 0.9616(2) 0.46238(17) -0.2279(2) 0.0296(4) Uani 1 1 d .
H6A H 1.055(3) 0.462(2) -0.268(3) 0.040(8) Uiso 1 1 d .
C7B C 0.77305(18) 0.22012(16) 0.6600(2) 0.0278(4) Uani 1 1 d .
H7B H 0.869(3) 0.192(2) 0.679(2) 0.035(7) Uiso 1 1 d .
C7A C 0.8519(2) 0.48360(17) -0.30013(19) 0.0309(4) Uani 1 1 d .
H7A H 0.857(3) 0.502(2) -0.383(3) 0.035(7) Uiso 1 1 d .
C8B C 0.67876(18) 0.20393(15) 0.74556(19) 0.0263(4) Uani 1 1 d .
H8B H 0.706(2) 0.173(2) 0.827(2) 0.026(6) Uiso 1 1 d .
C8A C 0.7291(2) 0.48023(16) -0.25311(18) 0.0277(4) Uani 1 1 d .
H8A H 0.649(3) 0.493(3) -0.305(3) 0.039(8) Uiso 1 1 d .
C9B C 0.55100(17) 0.23244(14) 0.71715(17) 0.0210(3) Uani 1 1 d .
C9A C 0.71607(18) 0.45580(14) -0.13231(17) 0.0221(3) Uani 1 1 d .
C10B C 0.43357(18) 0.22419(14) 0.78868(17) 0.0215(3) Uani 1 1 d .
C10A C 0.59985(17) 0.44863(14) -0.05929(17) 0.0223(3) Uani 1 1 d .
C11B C 0.4179(2) 0.18632(16) 0.90439(19) 0.0278(4) Uani 1 1 d .
H11B H 0.494(3) 0.154(2) 0.950(3) 0.043(8) Uiso 1 1 d .
C11A C 0.46956(19) 0.46623(16) -0.0910(2) 0.0291(4) Uani 1 1 d .
H11A H 0.445(3) 0.482(2) -0.174(3) 0.036(7) Uiso 1 1 d .
C12B C 0.2943(2) 0.18761(17) 0.9531(2) 0.0317(4) Uani 1 1 d .
H12B H 0.282(3) 0.164(3) 1.039(3) 0.043(8) Uiso 1 1 d .
C12A C 0.37691(19) 0.45671(18) -0.0028(2) 0.0337(5) Uani 1 1 d .
H12A H 0.287(3) 0.467(3) -0.023(3) 0.041(8) Uiso 1 1 d .
C13B C 0.1891(2) 0.22706(17) 0.88645(19) 0.0287(4) Uani 1 1 d .
H13B H 0.101(3) 0.229(3) 0.917(3) 0.042(8) Uiso 1 1 d .
C13A C 0.4129(2) 0.42903(19) 0.1146(2) 0.0344(5) Uani 1 1 d .
H4A H 0.349(3) 0.423(2) 0.175(2) 0.032(7) Uiso 1 1 d .
C14B C 0.20433(18) 0.26546(15) 0.76991(18) 0.0238(3) Uani 1 1 d .
H14B H 0.127(2) 0.293(2) 0.721(2) 0.024(6) Uiso 1 1 d .
C14A C 0.54268(19) 0.40979(17) 0.1470(2) 0.0286(4) Uani 1 1 d .
H14A H 0.562(3) 0.389(2) 0.232(3) 0.034(7) Uiso 1 1 d .
C15B C 0.32727(16) 0.26351(13) 0.72126(16) 0.0193(3) Uani 1 1 d .
C15A C 0.63590(17) 0.42059(15) 0.05945(17) 0.0225(3) Uani 1 1 d .
C16A C 0.7270(3) 0.1901(2) 0.1825(3) 0.0422(6) Uani 1 1 d .
H16A H 0.6792 0.1545 0.2452 0.063 Uiso 1 1 calc R
H16E H 0.7968 0.1465 0.1540 0.063 Uiso 1 1 calc R
H16F H 0.6676 0.2067 0.1144 0.063 Uiso 1 1 calc R
C16B C 0.1191(2) 0.46513(19) 0.4735(2) 0.0332(5) Uani 1 1 d .
H16B H 0.0474 0.5000 0.5124 0.050 Uiso 1 1 calc R
H16C H 0.0845 0.4099 0.4227 0.050 Uiso 1 1 calc R
H16D H 0.1657 0.5133 0.4229 0.050 Uiso 1 1 calc R
C17B C 0.4415(2) 0.51690(16) 0.4917(2) 0.0308(4) Uani 1 1 d .
H17B H 0.4929 0.5517 0.4311 0.046 Uiso 1 1 calc R
H17E H 0.4977 0.4985 0.5614 0.046 Uiso 1 1 calc R
H17F H 0.3722 0.5619 0.5184 0.046 Uiso 1 1 calc R
C17A C 1.0501(2) 0.2557(2) 0.1960(2) 0.0405(6) Uani 1 1 d .
H17A H 1.1244 0.2240 0.1574 0.061 Uiso 1 1 calc R
H17C H 1.0082 0.2062 0.2482 0.061 Uiso 1 1 calc R
H17D H 1.0803 0.3135 0.2449 0.061 Uiso 1 1 calc R
C18B C 0.16469(18) 0.21929(15) 0.49630(18) 0.0235(3) Uani 1 1 d .
C18A C 0.79259(19) 0.48710(17) 0.28505(18) 0.0268(4) Uani 1 1 d .
C19B C 0.36076(17) 0.22438(15) 0.37879(18) 0.0238(3) Uani 1 1 d .
C19A C 0.98339(19) 0.49976(17) 0.16247(19) 0.0281(4) Uani 1 1 d .

loop_
_atom_site_aniso_label
_atom_site_aniso_U_11
_atom_site_aniso_U_22
_atom_site_aniso_U_33
_atom_site_aniso_U_23
_atom_site_aniso_U_13
_atom_site_aniso_U_12
O1B 0.0235(6) 0.0228(6) 0.0266(7) 0.0043(5) 0.0019(5) 0.0077(5)
C1B 0.0188(7) 0.0172(7) 0.0216(8) 0.0025(6) 0.0012(6) 0.0016(6)
O1A 0.0362(7) 0.0272(7) 0.0273(7) 0.0050(6) 0.0051(6) -0.0023(6)
C1A 0.0235(8) 0.0245(8) 0.0228(9) 0.0004(7) -0.0006(6) 0.0020(7)
N1B 0.0239(7) 0.0357(10) 0.0409(10) -0.0016(8) 0.0016(7) -0.0057(7)
N1A 0.0402(10) 0.0414(11) 0.0327(10) -0.0078(8) 0.0049(8) -0.0063(9)
O2B 0.0257(6) 0.0199(6) 0.0238(6) 0.0042(5) 0.0025(5) 0.0001(5)
C2B 0.0180(7) 0.0194(7) 0.0223(8) 0.0006(6) -0.0013(6) -0.0010(6)
O2A 0.0268(6) 0.0342(8) 0.0247(7) 0.0029(6) -0.0007(5) 0.0093(6)
C2A 0.0215(8) 0.0276(9) 0.0200(8) -0.0005(7) -0.0012(6) -0.0023(7)
N2B 0.0369(9) 0.0318(9) 0.0379(10) -0.0076(8) 0.0113(8) -0.0059(8)
N2A 0.0282(9) 0.0525(13) 0.0473(12) -0.0081(10) 0.0005(8) -0.0102(9)
C3B 0.0169(6) 0.0171(7) 0.0197(8) 0.0009(6) -0.0007(5) 0.0011(6)
C3A 0.0193(7) 0.0238(8) 0.0212(8) 0.0007(7) -0.0018(6) -0.0004(6)
C4B 0.0170(7) 0.0162(7) 0.0245(8) 0.0003(6) -0.0008(6) 0.0008(6)
C4A 0.0230(7) 0.0220(8) 0.0207(8) 0.0003(6) -0.0004(6) 0.0017(6)
C5B 0.0194(7) 0.0234(8) 0.0289(9) 0.0011(7) 0.0017(6) 0.0000(6)
C5A 0.0244(8) 0.0284(9) 0.0264(9) 0.0021(7) 0.0022(7) 0.0037(7)
C6B 0.0188(8) 0.0253(8) 0.0351(10) -0.0006(8) 0.0026(7) -0.0002(7)
C6A 0.0339(10) 0.0275(9) 0.0277(10) 0.0024(8) 0.0061(7) 0.0026(8)
C7B 0.0191(7) 0.0251(9) 0.0391(11) 0.0004(8) -0.0029(7) 0.0033(7)
C7A 0.0437(11) 0.0270(9) 0.0220(9) 0.0035(7) 0.0022(8) 0.0048(9)
C8B 0.0235(8) 0.0250(9) 0.0302(10) 0.0019(7) -0.0046(7) 0.0048(7)
C8A 0.0349(10) 0.0240(9) 0.0239(9) 0.0003(7) -0.0058(7) 0.0047(8)
C9B 0.0209(7) 0.0168(7) 0.0253(8) 0.0009(6) -0.0021(6) 0.0020(6)
C9A 0.0247(8) 0.0180(7) 0.0234(8) -0.0025(6) -0.0029(6) 0.0023(6)
C10B 0.0243(7) 0.0178(7) 0.0225(8) 0.0011(6) 0.0000(6) 0.0027(6)
C10A 0.0209(7) 0.0206(8) 0.0252(8) -0.0024(7) -0.0038(6) 0.0005(6)
C11B 0.0325(9) 0.0250(9) 0.0260(9) 0.0057(7) 0.0015(7) 0.0067(8)
C11A 0.0240(8) 0.0269(9) 0.0360(11) -0.0012(8) -0.0078(7) 0.0017(7)
C12B 0.0400(11) 0.0275(9) 0.0280(10) 0.0073(8) 0.0082(8) 0.0043(9)
C12A 0.0192(8) 0.0330(10) 0.0486(13) -0.0019(10) -0.0047(8) 0.0003(8)
C13B 0.0323(9) 0.0269(9) 0.0273(10) 0.0036(8) 0.0093(7) 0.0032(8)
C13A 0.0213(8) 0.0340(11) 0.0480(13) 0.0008(10) 0.0036(8) -0.0031(8)
C14B 0.0235(8) 0.0226(8) 0.0255(9) 0.0015(7) 0.0040(6) 0.0024(7)
C14A 0.0221(8) 0.0307(10) 0.0332(11) 0.0026(8) 0.0023(7) -0.0038(7)
C15B 0.0214(7) 0.0168(7) 0.0199(8) 0.0010(6) 0.0011(6) 0.0016(6)
C15A 0.0193(7) 0.0213(8) 0.0268(9) 0.0002(7) -0.0009(6) -0.0013(6)
C16A 0.0456(13) 0.0280(10) 0.0533(15) 0.0034(10) 0.0056(11) -0.0075(10)
C16B 0.0290(9) 0.0347(11) 0.0359(11) 0.0090(9) -0.0015(8) 0.0125(8)
C17B 0.0285(9) 0.0202(8) 0.0437(12) 0.0043(8) -0.0005(8) -0.0043(7)
C17A 0.0394(12) 0.0487(14) 0.0331(11) 0.0076(10) -0.0050(9) 0.0197(11)
C18B 0.0228(8) 0.0224(8) 0.0250(8) 0.0009(7) -0.0011(6) 0.0007(7)
C18A 0.0259(8) 0.0298(9) 0.0247(9) -0.0014(7) -0.0008(7) -0.0038(7)
C19B 0.0226(8) 0.0216(8) 0.0272(9) 0.0008(7) 0.0005(6) -0.0021(7)
C19A 0.0239(8) 0.0341(10) 0.0258(9) -0.0023(8) -0.0036(7) -0.0034(8)

loop_
_atom_type_symbol
_atom_type_description
_atom_type_scat_dispersion_real
_atom_type_scat_dispersion_imag
_atom_type_scat_source
C C 0.0033 0.0016 'International Tables Vol C Tables 4.2.6.8 and 6.1.1.4'
H H 0.0000 0.0000 'International Tables Vol C Tables 4.2.6.8 and 6.1.1.4'
N N 0.0061 0.0033 'International Tables Vol C Tables 4.2.6.8 and 6.1.1.4'
O O 0.0106 0.0060 'International Tables Vol C Tables 4.2.6.8 and 6.1.1.4'

loop_
_geom_angle_atom_site_label_1
_geom_angle_atom_site_label_2
_geom_angle_atom_site_label_3
_geom_angle
C1B O1B C16B 113.75(15)
O1B C1B O2B 116.55(15)
O1B C1B C3B 116.37(15)
O2B C1B C3B 119.62(14)
O1B C1B C2B 117.89(14)
O2B C1B C2B 111.75(15)
C3B C1B C2B 63.97(11)
C1A O1A C16A 112.72(17)
O1A C1A O2A 117.09(17)
O1A C1A C3A 119.97(16)
O2A C1A C3A 115.32(16)
O1A C1A C2A 112.70(16)
O2A C1A C2A 117.16(17)
C3A C1A C2A 63.52(12)
C1B O2B C17B 112.50(15)
C19B C2B C18B 115.19(16)
C19B C2B C1B 119.31(16)
C18B C2B C1B 117.01(16)
C19B C2B C3B 118.40(14)
C18B C2B C3B 117.95(16)
C1B C2B C3B 56.52(10)
C1A O2A C17A 113.55(16)
C19A C2A C18A 114.18(17)
C19A C2A C1A 118.05(17)
C18A C2A C1A 118.67(17)
C19A C2A C3A 117.96(16)
C18A C2A C3A 119.55(15)
C1A C2A C3A 56.74(12)
C1B C3B C15B 125.51(15)
C1B C3B C4B 123.38(15)
C15B C3B C4B 105.27(14)
C1B C3B C2B 59.51(11)
C15B C3B C2B 118.60(14)
C4B C3B C2B 118.33(14)
C1A C3A C4A 123.50(16)
C1A C3A C15A 123.61(16)
C4A C3A C15A 105.36(14)
C1A C3A C2A 59.75(12)
C4A C3A C2A 119.69(15)
C15A C3A C2A 119.47(15)
C5B C4B C9B 120.29(16)
C5B C4B C3B 131.45(16)
C9B C4B C3B 108.25(15)
C5A C4A C9A 120.46(17)
C5A C4A C3A 131.44(16)
C9A C4A C3A 108.10(15)
C4B C5B C6B 118.89(18)
C4B C5B H5B 120.6(13)
C6B C5B H5B 120.3(13)
C4A C5A C6A 118.46(18)
C4A C5A H5A 119.2(16)
C6A C5A H5A 122.1(16)
C7B C6B C5B 120.70(18)
C7B C6B H6B 119.3(15)
C5B C6B H6B 120.0(15)
C7A C6A C5A 120.6(2)
C7A C6A H6A 119.4(16)
C5A C6A H6A 119.9(16)
C8B C7B C6B 120.74(17)
C8B C7B H7B 118.0(15)
C6B C7B H7B 121.1(15)
C8A C7A C6A 121.02(19)
C8A C7A H7A 116.7(17)
C6A C7A H7A 122.3(17)
C7B C8B C9B 118.59(18)
C7B C8B H8B 118.6(14)
C9B C8B H8B 122.8(14)
C9A C8A C7A 119.00(18)
C9A C8A H8A 119.1(16)
C7A C8A H8A 121.9(16)
C8B C9B C4B 120.78(17)
C8B C9B C10B 130.21(17)
C4B C9B C10B 109.00(15)
C8A C9A C4A 120.47(18)
C8A C9A C10A 130.46(17)
C4A C9A C10A 109.07(16)
C11B C10B C15B 120.79(17)
C11B C10B C9B 129.96(17)
C15B C10B C9B 109.25(15)
C11A C10A C15A 120.38(18)
C11A C10A C9A 130.22(18)
C15A C10A C9A 109.40(15)
C10B C11B C12B 118.82(18)
C10B C11B H11B 120.1(16)
C12B C11B H11B 121.0(16)
C12A C11A C10A 118.9(2)
C12A C11A H11A 121.2(17)
C10A C11A H11A 119.8(17)
C13B C12B C11B 120.34(19)
C13B C12B H12B 119.4(17)
C11B C12B H12B 120.2(17)
C11A C12A C13A 120.56(19)
C11A C12A H12A 120.1(18)
C13A C12A H12A 119.3(18)
C14B C13B C12B 121.09(19)
C14B C13B H13B 116.1(18)
C12B C13B H13B 122.9(18)
C12A C13A C14A 121.0(2)
C12A C13A H4A 120.4(17)
C14A C13A H4A 118.6(17)
C15B C14B C13B 118.48(18)
C15B C14B H14B 120.8(14)
C13B C14B H14B 120.7(14)
C15A C14A C13A 118.6(2)
C15A C14A H14A 124.3(16)
C13A C14A H14A 117.1(16)
C14B C15B C10B 120.48(17)
C14B C15B C3B 131.33(16)
C10B C15B C3B 108.18(15)
C14A C15A C10A 120.50(17)
C14A C15A C3A 131.44(18)
C10A C15A C3A 108.06(16)
O1A C16A H16A 109.5
O1A C16A H16E 109.5
H16A C16A H16E 109.5
O1A C16A H16F 109.5
H16A C16A H16F 109.5
H16E C16A H16F 109.5
O1B C16B H16B 109.5
O1B C16B H16C 109.5
H16B C16B H16C 109.5
O1B C16B H16D 109.5
H16B C16B H16D 109.5
H16C C16B H16D 109.5
O2B C17B H17B 109.5
O2B C17B H17E 109.5
H17B C17B H17E 109.5
O2B C17B H17F 109.5
H17B C17B H17F 109.5
H17E C17B H17F 109.5
O2A C17A H17A 109.5
O2A C17A H17C 109.5
H17A C17A H17C 109.5
O2A C17A H17D 109.5
H17A C17A H17D 109.5
H17C C17A H17D 109.5
N1B C18B C2B 177.0(2)
N1A C18A C2A 178.0(2)
N2B C19B C2B 179.5(2)
N2A C19A C2A 178.8(3)

loop_
_geom_bond_atom_site_label_1
_geom_bond_atom_site_label_2
_geom_bond_distance
O1B C1B 1.369(2)
O1B C16B 1.452(2)
C1B O2B 1.373(2)
C1B C3B 1.492(2)
C1B C2B 1.542(3)
O1A C1A 1.367(2)
O1A C16A 1.444(3)
C1A O2A 1.373(2)
C1A C3A 1.494(3)
C1A C2A 1.544(3)
N1B C18B 1.148(3)
N1A C18A 1.140(3)
O2B C17B 1.442(2)
C2B C19B 1.436(3)
C2B C18B 1.444(2)
C2B C3B 1.608(2)
O2A C17A 1.447(3)
C2A C19A 1.442(3)
C2A C18A 1.444(3)
C2A C3A 1.600(2)
N2B C19B 1.148(3)
N2A C19A 1.149(3)
C3B C15B 1.499(2)
C3B C4B 1.505(2)
C3A C4A 1.501(3)
C3A C15A 1.506(2)
C4B C5B 1.389(2)
C4B C9B 1.404(2)
C4A C5A 1.390(3)
C4A C9A 1.408(2)
C5B C6B 1.396(2)
C5B H5B 1.04(3)
C5A C6A 1.395(3)
C5A H5A 0.93(3)
C6B C7B 1.396(3)
C6B H6B 1.01(3)
C6A C7A 1.393(3)
C6A H6A 1.07(3)
C7B C8B 1.390(3)
C7B H7B 1.07(3)
C7A C8A 1.381(3)
C7A H7A 0.95(3)
C8B C9B 1.396(2)
C8B H8B 1.02(3)
C8A C9A 1.382(3)
C8A H8A 1.00(3)
C9B C10B 1.467(3)
C9A C10A 1.465(3)
C10B C11B 1.385(3)
C10B C15B 1.406(2)
C10A C11A 1.397(3)
C10A C15A 1.402(3)
C11B C12B 1.397(3)
C11B H11B 1.02(3)
C11A C12A 1.388(3)
C11A H11A 0.97(3)
C12B C13B 1.394(3)
C12B H12B 1.01(3)
C12A C13A 1.386(3)
C12A H12A 0.95(3)
C13B C14B 1.395(3)
C13B H13B 0.98(3)
C13A C14A 1.398(3)
C13A H4A 0.95(3)
C14B C15B 1.390(2)
C14B H14B 1.01(2)
C14A C15A 1.389(3)
C14A H14A 0.99(3)
C16A H16A 0.9800
C16A H16E 0.9800
C16A H16F 0.9800
C16B H16B 0.9800
C16B H16C 0.9800
C16B H16D 0.9800
C17B H17B 0.9800
C17B H17E 0.9800
C17B H17F 0.9800
C17A H17A 0.9800
C17A H17C 0.9800
C17A H17D 0.9800

loop_
_cod_related_entry_id
_cod_related_entry_code
_cod_related_entry_database
1 30651585 ChemSpider
